data_4314008
loop_
_publ_author_name
'Tilak Chandra'
'Brian J. Kraft'
'John C. Huffman'
'Jeffrey M. Zaleski'

_publ_section_title
;
 Synthesis and Structural Characterization of Porphyrinic Enediynes:
 Geometric and Electronic Effects on Thermal and Photochemical Reactivity
;
_journal_name_full 'Inorganic Chemistry'
_journal_page_first 5158
_journal_page_last 5172
_journal_paper_doi 10.1021/ic030035a
_journal_volume 42
_journal_year 2003
_chemical_formula_sum 'C81 H51 Cl3 N4 Ni'
_chemical_formula_weight 1245.37
_space_group_IT_number 14
_symmetry_cell_setting monoclinic
_symmetry_space_group_name_Hall '-P 2ybc'
_symmetry_space_group_name_H-M 'P 1 21/c 1'
_audit_creation_method 'minor manual editing of SDT2CIF v. 1.2 BETA  output'
_cell_angle_alpha 90
_cell_angle_beta 108.6109
_cell_angle_gamma 90
_cell_formula_units_Z 4
_cell_length_a 14.5208(8)
_cell_length_b 20.9598(13)
_cell_length_c 19.7029(12)
_cell_measurement_reflns_used 7978
_cell_measurement_temperature 116(2)
_cell_measurement_theta_max 26.92
_cell_measurement_theta_min 2.23
_cell_volume 5683.1(6)
_computing_cell_refinement 'SAINT (Bruker, 1999)'
_computing_data_collection 'SMART (Bruker, 1999)'
_computing_data_reduction 'SAINT (Bruker, 1999), XTEL (local package)'
_computing_molecular_graphics 'XTEL, local package'
_computing_publication_material 'XTEL, local package'
_computing_structure_refinement 'XTEL, local package'
_computing_structure_solution 'SHELXS-97 (Sheldrick, 1997)'
_diffrn_ambient_temperature 116(2)
_diffrn_detector 'CCD area detector'
_diffrn_detector_area_resol_mean 44.52
_diffrn_detector_type 'Bruker SMART 6000'
_diffrn_measured_fraction_theta_full 1
_diffrn_measured_fraction_theta_max 1
_diffrn_measurement_details '   0.30 degree frames measured for  64.59 seconds each'
_diffrn_measurement_device 'three-circle goniometer with fixed chi'
_diffrn_measurement_device_type 'Bruker Platform goniometer'
_diffrn_measurement_method '\w scans'
_diffrn_radiation_type 'Mo K\a'
_diffrn_radiation_wavelength 0.71073
_diffrn_reflns_av_R_equivalents 4755
_diffrn_reflns_limit_h_max 18
_diffrn_reflns_limit_h_min -15
_diffrn_reflns_limit_k_max 27
_diffrn_reflns_limit_k_min -27
_diffrn_reflns_limit_l_max 23
_diffrn_reflns_limit_l_min -25
_diffrn_reflns_number 3
_diffrn_reflns_theta_full 27.5413
_diffrn_reflns_theta_max 27.5413
_diffrn_reflns_theta_min 1.94323
_diffrn_standards_interval_time 1505
_exptl_absorpt_coefficient_mu 0.5381
_exptl_absorpt_correction_type none
_exptl_crystal_colour 'metallic black'
_exptl_crystal_density_diffrn 1.456
_exptl_crystal_density_method 'not measured'
_exptl_crystal_description irregular
_exptl_crystal_F_000 2576
_exptl_crystal_size_max .30
_exptl_crystal_size_mid .20
_exptl_crystal_size_min .13
_refine_diff_density_max 1.06
_refine_diff_density_min -0.83
_refine_ls_abs_structure_details none
_refine_ls_extinction_method none
_refine_ls_goodness_of_fit_ref 1.4979
_refine_ls_matrix_type full
_refine_ls_number_parameters 716
_refine_ls_number_reflns 4755
_refine_ls_R_factor_gt 0.0730
_refine_ls_shift/su_max 0.3946
_refine_ls_structure_factor_coef F
_refine_ls_weighting_details w^-1^=\s^2^(F)+(.07F)^2^
_refine_ls_weighting_scheme calc
_refine_ls_wR_factor_ref 0.0857
_reflns_number_gt 4755
_reflns_number_total 13050
_reflns_threshold_expression 'Fo^2^> 2.33\s(Fo^2^)'
_cod_data_source_file ic030035a_8.cif
_cod_data_source_block MSC02021
_cod_original_sg_symbol_H-M 'P 21/c'
_cod_original_formula_sum 'C81 H51 Cl3 N4 Ni1'
_cod_database_code 4314008

loop_
_symmetry_equiv_pos_as_xyz
x,y,z
-x,1/2+y,1/2-z
x,1/2-y,1/2+z
-x,-y,-z

loop_
_atom_site_label
_atom_site_type_symbol
_atom_site_fract_x
_atom_site_fract_y
_atom_site_fract_z
_atom_site_U_iso_or_equiv
_atom_site_adp_type
_atom_site_occupancy
_atom_site_disorder_group
_atom_site_disorder_assembly
NI1 NI 0.89424(6) 0.93261(4) 0.14826(5) 0.0313(3) Uani 1 0 .
N2 N 0.8135(4) 0.8581(3) 0.1252(3) 0.038(2) Uani 1 0 .
C3 C 0.8407(5) 0.7974(3) 0.1111(4) 0.038(3) Uani 1 0 .
C4 C 0.7598(5) 0.7539(4) 0.1000(4) 0.053(3) Uani 1 0 .
C5 C 0.6869(5) 0.7878(4) 0.1087(4) 0.055(3) Uani 1 0 .
C6 C 0.7170(4) 0.8533(3) 0.1221(4) 0.040(3) Uani 1 0 .
C7 C 0.6572(4) 0.9035(3) 0.1247(4) 0.037(3) Uani 1 0 .
C8 C 0.6857(4) 0.9663(3) 0.1236(4) 0.035(3) Uani 1 0 .
C9 C 0.6221(4) 1.0209(4) 0.1072(4) 0.042(3) Uani 1 0 .
C10 C 0.6762(5) 1.0717(4) 0.1011(4) 0.043(3) Uani 1 0 .
C11 C 0.7742(4) 1.0502(3) 0.1180(3) 0.038(3) Uani 1 0 .
N12 N 0.7791(3) 0.9856(3) 0.1306(3) 0.034(2) Uani 1 0 .
C13 C 0.8523(4) 1.0907(3) 0.1226(3) 0.032(2) Uani 1 0 .
C14 C 0.9484(4) 1.0697(3) 0.1543(3) 0.031(2) Uani 1 0 .
C15 C 1.0299(4) 1.1114(3) 0.1820(3) 0.036(3) Uani 1 0 .
C16 C 1.1061(4) 1.0744(3) 0.2208(3) 0.037(3) Uani 1 0 .
C17 C 1.0722(4) 1.0097(3) 0.2123(3) 0.032(3) Uani 1 0 .
N18 N 0.9761(3) 1.0075(2) 0.1724(3) 0.029(2) Uani 1 0 .
C19 C 1.1315(4) 0.9561(3) 0.2345(3) 0.034(3) Uani 1 0 .
C20 C 1.1024(5) 0.8969(3) 0.2080(4) 0.036(3) Uani 1 0 .
C21 C 1.1671(5) 0.8433(3) 0.2139(4) 0.043(3) Uani 1 0 .
C22 C 1.1131(5) 0.7945(3) 0.1739(4) 0.039(3) Uani 1 0 .
C23 C 1.0137(4) 0.8162(3) 0.1468(3) 0.036(3) Uani 1 0 .
N24 N 1.0090(4) 0.8799(3) 0.1663(3) 0.035(2) Uani 1 0 .
C25 C 0.9333(5) 0.7782(3) 0.1155(3) 0.036(3) Uani 1 0 .
C26 C 0.5553(5) 0.8863(3) 0.1225(4) 0.045(3) Uani 1 0 .
C27 C 0.4875(5) 0.8636(4) 0.0599(4) 0.055(3) Uani 1 0 .
C28 C 0.3975(5) 0.8435(4) 0.0591(4) 0.062(4) Uani 1 0 .
C29 C 0.3723(5) 0.8480(5) 0.1216(5) 0.082(5) Uani 1 0 .
C30 C 0.4380(6) 0.8688(5) 0.1837(5) 0.088(5) Uani 1 0 .
C31 C 0.5295(5) 0.8888(5) 0.1833(4) 0.067(4) Uani 1 0 .
C32 C 0.5175(6) 1.0236(4) 0.0945(5) 0.065(4) Uani 1 0 .
C33 C 0.4321(6) 1.0335(4) 0.0835(5) 0.069(4) Uani 1 0 .
C34 C 0.3245(16) 1.0479(11) 0.0618(13) 0.036(7) Uiso 0.5 0 .
C35 C 0.2758(14) 1.0173(11) 0.0482(11) 0.063(5) Uiso 0.5 0 .
C36 C 0.1650(19) 1.0292(14) 0.0315(14) 0.095(9) Uiso 0.5 0 .
C37 C 0.1372(16) 1.1012(12) 0.0387(12) 0.076(7) Uiso 0.5 0 .
C38 C 0.203(2) 1.1319(13) 0.0666(15) 0.090(10) Uiso 0.5 0 .
C39 C 0.292(2) 1.1046(15) 0.0550(16) 0.113(10) Uiso 0.5 0 .
C40 C 0.8317(4) 1.1581(3) 0.0989(4) 0.038(3) Uani 1 0 .
C41 C 0.8530(5) 1.1785(4) 0.0391(4) 0.053(3) Uani 1 0 .
C42 C 0.8339(6) 1.2413(5) 0.0137(5) 0.067(4) Uani 1 0 .
C43 C 0.7919(6) 1.2821(4) 0.0483(6) 0.069(4) Uani 1 0 .
C44 C 0.7707(5) 1.2636(4) 0.1084(5) 0.065(4) Uani 1 0 .
C45 C 0.7908(5) 1.2015(4) 0.1337(4) 0.048(3) Uani 1 0 .
C46 C 1.0366(4) 1.1802(4) 0.1771(4) 0.038(3) Uani 1 0 .
C47 C 1.0544(5) 1.2355(4) 0.1780(4) 0.040(3) Uani 1 0 .
C48 C 1.0788(5) 1.3029(3) 0.1817(3) 0.039(3) Uani 1 0 .
C49 C 1.0094(5) 1.3493(4) 0.1716(4) 0.044(3) Uani 1 0 .
C50 C 1.0341(5) 1.4132(3) 0.1733(4) 0.043(3) Uani 1 0 .
C51 C 1.1297(5) 1.4304(4) 0.1856(4) 0.049(3) Uani 1 0 .
C52 C 1.1991(5) 1.3849(4) 0.1961(4) 0.055(3) Uani 1 0 .
C53 C 1.1771(5) 1.3214(3) 0.1949(4) 0.050(3) Uani 1 0 .
C54 C 1.1994(6) 1.0977(4) 0.2608(5) 0.062(4) Uani 1 0 .
C55 C 1.2758(6) 1.1216(4) 0.2914(5) 0.073(4) Uani 1 0 .
C56 C 1.3766 1.1506 0.3188 0.0631 Uiso 0.62 0 .
C57 C 1.4185 1.1831 0.2744 0.1629 Uiso 0.62 0 .
C58 C 1.5083 1.209 0.3125 0.0794 Uiso 0.62 0 .
C59 C 1.5461 1.1852 0.3733 0.1896 Uiso 0.62 0 .
C60 C 1.5265 1.1632 0.4205 0.0809 Uiso 0.62 0 .
C61 C 1.4234 1.1357 0.3933 0.0587 Uiso 0.62 0 .
C62 C 1.2323(4) 0.9630(3) 0.2876(4) 0.042(3) Uani 1 0 .
C63 C 1.3102(6) 0.9752(4) 0.2639(5) 0.068(2) Uiso 1 0 .
C64 C 1.4051(6) 0.9817(6) 0.3138(6) 0.094(5) Uani 1 0 .
C65 C 1.4155(6) 0.9757(6) 0.3849(6) 0.097(5) Uani 1 0 .
C66 C 1.3385(6) 0.9609(5) 0.4095(5) 0.076(4) Uani 1 0 .
C67 C 1.2479(5) 0.9559(4) 0.3582(4) 0.053(3) Uani 1 0 .
C68 C 1.1529(5) 0.7337(4) 0.1666(4) 0.051(3) Uani 1 0 .
C69 C 1.1932(6) 0.6826(4) 0.1622(5) 0.059(4) Uani 1 0 .
C70 C 1.2358(5) 0.6242(4) 0.1533(5) 0.051(3) Uani 1 0 .
C71 C 1.2076(5) 0.5910(4) 0.0920(5) 0.061(4) Uani 1 0 .
C72 C 1.2530(6) 0.5332(4) 0.0818(5) 0.062(4) Uani 1 0 .
C73 C 1.3254(6) 0.5110(4) 0.1343(7) 0.084(5) Uani 1 0 .
C74 C 1.3575(6) 0.5443(4) 0.2071(6) 0.077(5) Uani 1 0 .
C75 C 1.3121(6) 0.5995(4) 0.2107(5) 0.069(4) Uani 1 0 .
C76 C 0.9445(5) 0.7106(3) 0.0938(4) 0.037(3) Uani 1 0 .
C77 C 0.9552(7) 0.6614(4) 0.1410(4) 0.065(4) Uani 1 0 .
C78 C 0.9582(7) 0.5983(4) 0.1199(5) 0.073(5) Uani 1 0 .
C79 C 0.9498(6) 0.5848(4) 0.0508(5) 0.062(4) Uani 1 0 .
C80 C 0.9409(6) 0.6339(4) 0.0013(4) 0.060(4) Uani 1 0 .
C81 C 0.9379(5) 0.6970(4) 0.0249(4) 0.051(3) Uani 1 0 .
C82 C 1.2654(16) 0.8373(11) 0.2594(12) 0.104(7) Uiso 0.5 0 .
C83 C 1.3553 0.8207 0.2972 0.0633 Uiso 0.4 0 .
C84 C 1.4512 0.802 0.3398 0.0633 Uiso 0.4 0 .
C85 C 1.5288 0.8401 0.3475 0.0633 Uiso 0.4 0 .
C86 C 1.6236 0.822 0.3925 0.0633 Uiso 0.4 0 .
C87 C 1.6355 0.7661 0.4266 0.0633 Uiso 0.4 0 .
C88 C 1.5541 0.7222 0.4162 0.0633 Uiso 0.4 0 .
C89 C 1.4651 0.7421 0.3745 0.0633 Uiso 0.4 0 .
C90 C 1.356(3) 1.1238(18) 0.516(2) 0.217(15) Uiso 0.5 0 .
C91 C 1.499(2) 1.1822(16) 0.5149(18) 0.122(11) Uiso 0.38 0 .
C92 C 1.5163(18) 1.2241(13) 0.5731(14) 0.116(8) Uiso 0.5 0 .
C93 C 1.3695 1.1414 0.3379 0.04 Uiso 0.38 0 .
C94 C 1.4203 1.1795 0.2927 0.0367 Uiso 0.38 0 .
C95 C 1.518 1.188 0.3375 0.0871 Uiso 0.38 0 .
C96 C 1.5612 1.1917 0.3929 0.0394 Uiso 0.38 0 .
C97 C 1.5032 1.1556 0.4429 0.0473 Uiso 0.38 0 .
C98 C 1.4001 1.132 0.4127 0.0945 Uiso 0.38 0 .
C99 C 0.3273(18) 1.0412(12) 0.0765(13) 0.042(9) Uiso 0.5 0 .
C100 C 0.2604(10) 0.9873(8) 0.0583(8) 0.037(4) Uiso 0.5 0 .
C101 C 0.1617(15) 0.0013(10) 0.0458(11) 0.053(5) Uiso 0.5 0 .
C102 C 0.1317(9) 1.0595(7) 0.0483(7) 0.029(3) Uiso 0.5 0 .
C103 C 0.187(3) 1.1064(16) 0.0651(18) 0.099(11) Uiso 0.5 0 .
C104 C 0.3004(18) 1.1018(13) 0.0895(15) 0.093(9) Uiso 0.5 0 .
C105 C 0.1299(18) 0.9846(12) 0.0677(13) 0.105(9) Uiso 0.5 0 .
C106 C 1.5689(17) 0.7735(11) 0.4192(12) 0.103(7) Uiso 0.5 0 .
CL1 CL 1.4881(5) 0.7117(4) 0.3681(4) 0.136(4) Uani 0.5 0 .
CL2 CL 1.6645(6) 0.7879(5) 0.3984(5) 0.201(6) Uani 0.5 0 .
CL3 CL 1.5000(6) 0.8432(4) 0.3935(4) 0.154(4) Uani 0.5 0 .
H35 H 0.2963 0.9759 0.0387 0.0966 Uiso 0.5 0 .
H36 H 0.1172 0.9945 0.0207 0.0908 Uiso 0.5 0 .
H102 H 0.0645 1.0675 0.0375 0.0433 Uiso 0.5 0 .
H39 H 0.3384 1.1397 0.0548 0.0936 Uiso 0.5 0 .
H57 H 1.3892 1.1871 0.2241 0.1955 Uiso 0.62 0 .
H61 H 1.3941 1.1118 0.4219 0.0704 Uiso 0.62 0 .
H71 H 1.153 0.6067 0.0529 0.0709 Uiso 1 0 .
H72 H 1.2321 0.5109 0.0383 0.0757 Uiso 1 0 .
H73 H 1.3602 0.4736 0.1306 0.0865 Uiso 1 0 .
H74 H 1.4069 0.5264 0.2459 0.0861 Uiso 1 0 .
H75 H 1.3325 0.622 0.2554 0.0783 Uiso 1 0 .
H100 H 0.2834 0.9481 0.0529 0.0548 Uiso 0.5 0 .
H38 H 0.1941 1.1706 0.0902 0.1199 Uiso 0.5 0 .
H58 H 1.5384 1.2419 0.2939 0.0952 Uiso 0.62 0 .
H59 H 1.6147 1.1852 0.3844 0.2275 Uiso 0.62 0 .
H60 H 1.5679 1.1623 0.4688 0.0971 Uiso 0.62 0 .
H104 H 0.3455 1.1274 0.1309 0.1338 Uiso 0.5 0 .
H96 H 1.6225 1.2123 0.4106 0.0473 Uiso 0.38 0 .
H95 H 1.5591 1.1917 0.3085 0.1046 Uiso 0.38 0 .
H98 H 1.3623 1.114 0.4393 0.1134 Uiso 0.38 0 .
H94 H 1.3921 1.1942 0.2449 0.0441 Uiso 0.38 0 .
H103 H 0.1595 1.1488 0.0518 0.1281 Uiso 0.5 0 .
H37 H 0.0718 1.1147 0.0236 0.1093 Uiso 0.5 0 .
H101 H 0.1201 0.9651 0.0387 0.0701 Uiso 0.5 0 .
H1 H 0.6474 1.1162 0.098 0.0221 Uiso 1 0 .
H3 H 0.6301 0.7679 0.1154 0.0448 Uiso 1 0 .
H8 H 0.8713 1.1555 0.019 0 Uiso 1 0 .
H12 H 0.5001 0.867 0.0174 0.0662 Uiso 1 0 .
H13 H 0.9824 1.4433 0.1676 0.0362 Uiso 1 0 .
H15 H 0.9501 1.3359 0.1608 0.0714 Uiso 1 0 .
H16 H 1.2147 1.2848 0.195 0.063 Uiso 1 0 .
H17 H 1.145 1.4672 0.1856 0.0517 Uiso 1 0 .
H19 H 0.8571 1.2482 -0.0139 0.0585 Uiso 1 0 .
H20 H 1.2519 1.3996 0.1982 0.0619 Uiso 1 0 .
H26 H 0.7515 0.7125 0.0804 0.0602 Uiso 1 0 .
H29 H 0.9579 0.5414 0.032 0.0558 Uiso 1 0 .
H6 H 1.2989 0.9881 0.2182 0.0367 Uiso 1 0 .
H97 H 1.5366 1.1496 0.4925 0.0567 Uiso 0.38 0 .
H18 H 0.9685 0.5662 0.1526 0.0717 Uiso 1 0 .
H21 H 0.7367 1.2894 0.126 0.0624 Uiso 1 0 .
H22 H 1.205 0.9483 0.3765 0.0653 Uiso 1 0 .
H25 H 0.343 0.8242 0.0042 0.0743 Uiso 1 0 .
H30 H 0.4101 0.8772 0.2284 0.1198 Uiso 1 0 .
H2 H 0.7752 1.1897 0.1821 0.053 Uiso 1 0 .
H4 H 0.9189 0.6231 -0.0565 0.089 Uiso 1 0 .
H23 H 1.47 0.9801 0.4131 0.0797 Uiso 1 0 .
H28 H 0.2969 0.8356 0.1119 0.1192 Uiso 1 0 .
H10 H 0.9678 0.6682 0.1921 0.0535 Uiso 1 0 .
H11 H 1.4477 1.001 0.2869 0.1047 Uiso 1 0 .
H14 H 0.5818 0.8992 0.2361 0.0616 Uiso 1 0 .
H31 H 0.9236 0.7288 -0.0072 0.0882 Uiso 1 0 .
H27 H 0.7957 1.3291 0.0336 0.1104 Uiso 1 0 .
H32 H 1.3607 0.9652 0.4565 0.0819 Uiso 1 0 .

loop_
_atom_site_aniso_label
_atom_site_aniso_U_11
_atom_site_aniso_U_22
_atom_site_aniso_U_33
_atom_site_aniso_U_12
_atom_site_aniso_U_13
_atom_site_aniso_U_23
NI1 0.0239(6) 0.0294(17) 0.0387(17) -0.0016(4) 0.0072(3) 0.0000(5)
N2 0.031(3) 0.033(4) 0.045(4) -0.004(3) 0.007(3) -0.004(3)
C3 0.039(4) 0.034(5) 0.039(5) -0.002(3) 0.009(3) -0.006(3)
C4 0.044(5) 0.038(5) 0.074(7) -0.009(4) 0.015(4) -0.014(4)
C5 0.047(5) 0.044(6) 0.073(7) -0.015(4) 0.020(4) -0.010(5)
C6 0.021(3) 0.045(5) 0.051(5) -0.007(3) 0.007(3) -0.002(4)
C7 0.022(3) 0.046(5) 0.040(5) -0.002(3) 0.008(3) -0.001(4)
C8 0.027(4) 0.036(5) 0.042(5) -0.006(3) 0.012(3) -0.001(3)
C9 0.026(4) 0.042(5) 0.053(5) 0.002(3) 0.004(3) 0.002(4)
C10 0.033(4) 0.043(5) 0.049(5) -0.000(4) 0.010(3) 0.003(4)
C11 0.028(4) 0.041(5) 0.038(4) -0.002(3) 0.001(3) 0.005(3)
N12 0.028(3) 0.030(4) 0.039(4) -0.006(3) 0.003(3) 0.003(3)
C13 0.031(4) 0.030(4) 0.031(4) -0.004(3) 0.004(3) 0.004(3)
C14 0.030(4) 0.037(5) 0.027(4) 0.001(3) 0.011(3) 0.001(4)
C15 0.026(4) 0.040(5) 0.038(4) 0.002(3) 0.007(3) 0.002(4)
C16 0.025(3) 0.047(5) 0.039(4) 0.000(3) 0.008(3) 0.000(4)
C17 0.023(3) 0.028(4) 0.044(5) -0.007(3) 0.009(3) -0.002(3)
N18 0.020(3) 0.028(4) 0.036(4) -0.001(2) 0.007(2) 0.003(3)
C19 0.025(3) 0.035(5) 0.042(5) -0.000(3) 0.008(3) 0.001(3)
C20 0.032(4) 0.029(5) 0.048(5) -0.002(3) 0.013(3) 0.001(4)
C21 0.036(4) 0.036(5) 0.055(6) 0.002(4) 0.013(3) -0.000(4)
C22 0.035(4) 0.029(4) 0.056(5) 0.006(3) 0.019(3) 0.004(4)
C23 0.028(4) 0.042(5) 0.039(5) 0.003(3) 0.012(3) 0.003(4)
N24 0.033(3) 0.027(4) 0.043(4) -0.003(3) 0.012(3) 0.001(3)
C25 0.042(4) 0.032(5) 0.038(4) -0.006(3) 0.018(3) -0.004(3)
C26 0.033(4) 0.043(5) 0.059(6) 0.001(3) 0.014(4) 0.004(4)
C27 0.031(4) 0.079(8) 0.051(6) -0.014(4) 0.005(3) 0.015(5)
C28 0.037(4) 0.085(8) 0.055(6) -0.017(4) 0.004(4) 0.008(5)
C29 0.037(5) 0.130(12) 0.079(8) -0.017(5) 0.017(5) -0.018(6)
C30 0.043(5) 0.159(14) 0.067(7) -0.024(6) 0.027(5) -0.042(7)
C31 0.031(4) 0.108(10) 0.058(6) -0.012(5) 0.010(4) -0.027(5)
C32 0.043(5) 0.066(7) 0.078(7) 0.001(5) 0.008(4) 0.011(5)
C33 0.057(6) 0.071(8) 0.072(7) 0.002(5) 0.011(5) 0.009(5)
C40 0.024(3) 0.041(5) 0.045(5) -0.007(3) 0.003(3) 0.015(4)
C41 0.032(4) 0.063(7) 0.049(5) -0.011(4) -0.006(4) -0.004(4)
C42 0.050(5) 0.078(8) 0.053(6) -0.024(5) -0.009(4) 0.039(5)
C43 0.048(5) 0.041(6) 0.096(9) -0.015(4) -0.010(5) 0.014(5)
C44 0.041(5) 0.043(6) 0.100(9) -0.003(4) 0.005(5) 0.001(5)
C45 0.030(4) 0.043(6) 0.063(6) 0.004(3) 0.005(4) 0.001(4)
C46 0.027(4) 0.042(5) 0.039(5) 0.001(3) -0.000(3) 0.007(4)
C47 0.035(4) 0.044(6) 0.038(5) 0.005(4) 0.006(3) 0.008(4)
C48 0.052(5) 0.024(4) 0.037(4) -0.009(3) 0.008(3) -0.000(3)
C49 0.030(4) 0.046(6) 0.058(6) -0.008(4) 0.017(3) -0.005(4)
C50 0.047(5) 0.037(5) 0.052(5) -0.006(3) 0.027(4) -0.009(4)
C51 0.060(5) 0.039(5) 0.050(5) -0.024(4) 0.023(4) -0.008(4)
C52 0.035(4) 0.058(6) 0.067(6) -0.009(4) 0.010(4) 0.004(5)
C53 0.043(4) 0.034(5) 0.064(6) -0.008(4) 0.006(4) 0.004(4)
C54 0.047(5) 0.047(6) 0.090(8) 0.002(4) 0.017(5) -0.000(5)
C55 0.044(5) 0.069(7) 0.095(8) -0.000(5) 0.006(5) 0.004(5)
C62 0.026(4) 0.035(5) 0.061(6) 0.004(3) 0.011(3) -0.001(4)
C64 0.029(5) 0.137(12) 0.113(10) -0.016(6) 0.017(5) -0.011(8)
C65 0.045(6) 0.120(12) 0.092(9) 0.016(6) -0.025(6) -0.008(7)
C66 0.043(5) 0.100(10) 0.068(7) 0.014(5) -0.005(4) -0.004(5)
C67 0.031(4) 0.058(6) 0.066(6) 0.002(4) 0.009(4) 0.003(4)
C68 0.042(5) 0.057(7) 0.051(6) -0.003(4) 0.009(4) 0.002(4)
C69 0.060(5) 0.051(6) 0.073(7) 0.013(5) 0.029(5) 0.012(5)
C70 0.042(4) 0.038(5) 0.076(7) 0.012(4) 0.022(4) -0.004(5)
C71 0.044(5) 0.055(6) 0.083(8) 0.000(4) 0.019(4) 0.011(5)
C72 0.061(6) 0.040(6) 0.093(8) -0.008(5) 0.033(5) -0.011(5)
C73 0.044(5) 0.046(6) 0.179(14) 0.013(5) 0.060(7) 0.024(7)
C74 0.062(6) 0.047(6) 0.119(10) 0.019(5) 0.026(6) 0.018(6)
C75 0.072(6) 0.066(7) 0.065(7) 0.022(5) 0.016(5) 0.002(5)
C76 0.040(4) 0.038(5) 0.037(5) -0.006(3) 0.018(3) -0.010(4)
C77 0.115(8) 0.041(6) 0.056(6) -0.007(5) 0.050(5) -0.015(5)
C78 0.129(9) 0.030(5) 0.083(8) 0.004(5) 0.068(6) 0.000(5)
C79 0.065(6) 0.043(6) 0.082(7) -0.008(4) 0.030(5) -0.025(5)
C80 0.057(5) 0.067(7) 0.051(6) 0.002(5) 0.010(4) -0.016(5)
C81 0.047(5) 0.043(5) 0.058(6) 0.005(4) 0.008(4) -0.005(4)
CL1 0.104(5) 0.152(10) 0.152(9) -0.038(5) 0.039(4) -0.012(5)
CL2 0.147(7) 0.29(2) 0.190(12) -0.105(7) 0.090(6) 0.013(8)
CL3 0.169(8) 0.154(11) 0.141(9) 0.040(6) 0.052(5) 0.004(6)

loop_
_atom_type_symbol
_atom_type_description
_atom_type_scat_dispersion_real
_atom_type_scat_dispersion_imag
_atom_type_scat_source
NI Ni 0.285 1.113 'International Tables Vol. IV (1974) Table 2.2B'
CL Cl 0.132 0.159 'International Tables Vol. IV (1974) Table 2.2B'
N N 0.004 0.003 'International Tables Vol. IV (1974) Table 2.2B'
C C 0.002 0.002 'International Tables Vol. IV (1974) Table 2.2B'
H H 0 0 'International Tables Vol. IV (1974) Table 2.2B'

loop_
_geom_angle_atom_site_label_1
_geom_angle_atom_site_label_2
_geom_angle_atom_site_label_3
_geom_angle
_geom_angle_site_symmetry_1
_geom_angle_site_symmetry_2
_geom_angle_site_symmetry_3
_geom_angle_publ_flag
N2 NI1 N12 89.8(2) . . . no
N2 NI1 N18 179.5(2) . . . no
N2 NI1 N24 90.3(2) . . . no
N12 NI1 N18 90.3(2) . . . no
N12 NI1 N24 179.7(2) . . . no
N18 NI1 N24 89.6(2) . . . no
C84 CL1 C87 78.5(2) . . . no
C84 CL1 C88 97.5(4) . . . no
C84 CL1 C89 31.3(4) . . . no
C84 CL1 C106 63.2(7) . . . no
C87 CL1 C88 27.1(2) . . . no
C87 CL1 C89 83.8(5) . . . no
C87 CL1 C106 21.2(7) . . . no
C88 CL1 C89 90.0(6) . . . no
C88 CL1 C106 34.5(7) . . . no
C89 CL1 C106 63.0(8) . . . no
C85 CL2 C86 25.7(3) . . . no
C85 CL2 C87 90.4(6) . . . no
C85 CL2 C88 78.1(2) . . . no
C85 CL2 C106 59.0(9) . . . no
C86 CL2 C87 93.6(7) . . . no
C86 CL2 C88 91.9(4) . . . no
C86 CL2 C106 66.3(9) . . . no
C87 CL2 C88 26.5(3) . . . no
C87 CL2 C106 31.5(8) . . . no
C88 CL2 C106 27.5(8) . . . no
C83 CL3 C84 32.50(19) . . . no
C83 CL3 C85 78.8(4) . . . no
C83 CL3 C86 123.6(4) . . . no
C83 CL3 C87 120.4(3) . . . no
C83 CL3 C89 64.8(2) . . . no
C83 CL3 C106 110.0(8) . . . no
C84 CL3 C85 64.7(4) . . . no
C84 CL3 C86 96.0(4) . . . no
C84 CL3 C87 87.9(4) . . . no
C84 CL3 C89 39.1(2) . . . no
C84 CL3 C106 78.8(8) . . . no
C85 CL3 C86 50.4(3) . . . no
C85 CL3 C87 72.7(4) . . . no
C85 CL3 C89 86.1(4) . . . no
C85 CL3 C106 81.9(9) . . . no
C86 CL3 C87 32.19(12) . . . no
C86 CL3 C89 86.5(3) . . . no
C86 CL3 C106 48.6(8) . . . no
C87 CL3 C89 62.08(19) . . . no
C87 CL3 C106 17.0(8) . . . no
C89 CL3 C106 47.2(8) . . . no
NI1 N2 C3 127.1(4) . . . no
NI1 N2 C6 127.0(5) . . . no
C3 N2 C6 105.9(5) . . . no
NI1 N12 C8 127.8(5) . . . no
NI1 N12 C11 126.0(4) . . . no
C8 N12 C11 106.1(5) . . . no
NI1 N18 C14 126.8(4) . . . no
NI1 N18 C17 127.0(4) . . . no
C14 N18 C17 106.1(5) . . . no
NI1 N24 C20 125.8(4) . . . no
NI1 N24 C23 127.6(4) . . . no
C20 N24 C23 106.4(5) . . . no
N2 C3 C4 109.7(6) . . . no
N2 C3 C25 126.1(6) . . . no
C4 C3 C25 123.7(7) . . . no
C3 C4 C5 106.6(6) . . . no
C3 C4 H26 129.3(8) . . . no
C5 C4 H26 122.7(7) . . . no
C4 C5 C6 109.0(6) . . . no
C4 C5 H3 122.3(8) . . . no
C6 C5 H3 127.2(8) . . . no
N2 C6 C5 108.6(6) . . . no
N2 C6 C7 125.8(6) . . . no
C5 C6 C7 125.3(6) . . . no
C6 C7 C8 122.1(6) . . . no
C6 C7 C26 116.2(6) . . . no
C8 C7 C26 121.5(6) . . . no
N12 C8 C7 124.6(6) . . . no
N12 C8 C9 109.2(6) . . . no
C7 C8 C9 125.9(6) . . . no
C8 C9 C10 107.3(6) . . . no
C8 C9 C32 128.7(7) . . . no
C10 C9 C32 123.9(7) . . . no
C9 C10 C11 107.2(6) . . . no
C9 C10 H1 119.3(6) . . . no
C11 C10 H1 131.6(7) . . . no
N12 C11 C10 110.1(6) . . . no
N12 C11 C13 126.3(6) . . . no
C10 C11 C13 123.6(6) . . . no
C11 C13 C14 120.7(6) . . . no
C11 C13 C40 118.6(6) . . . no
C14 C13 C40 120.5(6) . . . no
N18 C14 C13 125.3(6) . . . no
N18 C14 C15 110.0(5) . . . no
C13 C14 C15 124.2(6) . . . no
C14 C15 C16 106.9(6) . . . no
C14 C15 C46 130.2(6) . . . no
C16 C15 C46 122.8(6) . . . no
C15 C16 C17 106.6(6) . . . no
C15 C16 C54 125.0(7) . . . no
C17 C16 C54 128.4(6) . . . no
N18 C17 C16 110.3(5) . . . no
N18 C17 C19 124.6(6) . . . no
C16 C17 C19 124.7(5) . . . no
C17 C19 C20 121.9(6) . . . no
C17 C19 C62 120.2(6) . . . no
C20 C19 C62 117.9(6) . . . no
N24 C20 C19 125.8(6) . . . no
N24 C20 C21 109.7(6) . . . no
C19 C20 C21 124.3(6) . . . no
C20 C21 C22 107.1(6) . . . no
C20 C21 C82 127.8(11) . . . no
C22 C21 C82 124.6(11) . . . no
C21 C22 C23 107.4(6) . . . no
C21 C22 C68 123.2(6) . . . no
C23 C22 C68 129.4(7) . . . no
N24 C23 C22 109.3(6) . . . no
N24 C23 C25 124.3(6) . . . no
C22 C23 C25 125.8(6) . . . no
C3 C25 C23 121.7(6) . . . no
C3 C25 C76 116.6(6) . . . no
C23 C25 C76 121.1(6) . . . no
C7 C26 C27 121.1(7) . . . no
C7 C26 C31 120.4(6) . . . no
C27 C26 C31 118.4(6) . . . no
C26 C27 C28 121.2(7) . . . no
C26 C27 H12 119.5(7) . . . no
C28 C27 H12 118.9(7) . . . no
C27 C28 C29 119.2(7) . . . no
C27 C28 H25 118.1(8) . . . no
C29 C28 H25 122.7(7) . . . no
C28 C29 C30 120.6(7) . . . no
C28 C29 H28 111.3(8) . . . no
C30 C29 H28 128.1(9) . . . no
C29 C30 C31 119.1(8) . . . no
C29 C30 H30 116.1(7) . . . no
C31 C30 H30 123.7(8) . . . no
C26 C31 C30 121.4(7) . . . no
C26 C31 H14 122.7(7) . . . no
C30 C31 H14 115.2(8) . . . no
C9 C32 C33 172.3(10) . . . no
C32 C33 C34 173.9(13) . . . no
C32 C33 C99 174.0(13) . . . no
C34 C33 C99 12.0(15) . . . no
C33 C34 C35 125(2) . . . no
C33 C34 C39 122(2) . . . no
C33 C34 C99 80(8) . . . no
C33 C34 C100 113.4(16) . . . no
C33 C34 C104 115.5(19) . . . no
C35 C34 C39 113(3) . . . no
C35 C34 C99 80(8) . . . no
C35 C34 C100 15.9(17) . . . no
C35 C34 C104 115(2) . . . no
C39 C34 C99 117(9) . . . no
C39 C34 C100 124(2) . . . no
C39 C34 C104 28.7(17) . . . no
C99 C34 C100 65(8) . . . no
C99 C34 C104 88(8) . . . no
C100 C34 C104 118.0(19) . . . no
C34 C35 C36 126(3) . . . no
C34 C35 C39 39.1(18) . . . no
C34 C35 C99 19(2) . . . no
C34 C35 C100 143(4) . . . no
C34 C35 C101 143(2) . . 1_565 no
C34 C35 C104 39.2(18) . . . no
C34 C35 H35 115(2) . . . no
C34 C35 H100 129(2) . . . no
C36 C35 C39 87.7(17) . . . no
C36 C35 C99 129(3) . . . no
C36 C35 C100 79(2) . . . no
C36 C35 C101 23.1(11) . . 1_565 no
C36 C35 C104 89.0(16) . . . no
C36 C35 H35 118(2) . . . no
C36 C35 H100 103.0(18) . . . no
C39 C35 C99 50(2) . . . no
C39 C35 C100 153(3) . . . no
C39 C35 C101 107.8(16) . . 1_565 no
C39 C35 C104 19.8(11) . . . no
C39 C35 H35 151(2) . . . no
C39 C35 H100 168.0(17) . . . no
C99 C35 C100 125(4) . . . no
C99 C35 C101 137(3) . . 1_565 no
C99 C35 C104 41(2) . . . no
C99 C35 H35 112(3) . . . no
C99 C35 H100 118(2) . . . no
C100 C35 C101 56(2) . . 1_565 no
C100 C35 C104 136(3) . . . no
C100 C35 H35 53(2) . . . no
C100 C35 H100 29.8(17) . . . no
C101 C35 C104 104.1(14) 1_565 . . no
C101 C35 H35 100.4(18) 1_565 . . no
C101 C35 H100 81.8(13) 1_565 . . no
C104 C35 H35 152.5(19) . . . no
C104 C35 H100 152.3(16) . . . no
H35 C35 H100 23.9(7) . . . no
C35 C36 C37 114(2) . . . no
C35 C36 C100 26.4(10) . . . no
C35 C36 C101 89(4) . . 1_565 no
C35 C36 C102 131(3) . . . no
C35 C36 C103 90.9(19) . . . no
C35 C36 C105 108(2) . . . no
C35 C36 H36 123(3) . . . no
C37 C36 C100 136(2) . . . no
C37 C36 C101 139(5) . . 1_565 no
C37 C36 C102 29.6(16) . . . no
C37 C36 C103 25.6(13) . . . no
C37 C36 C105 117(2) . . . no
C37 C36 H36 123(3) . . . no
C100 C36 C101 63(4) . . 1_565 no
C100 C36 C102 140(3) . . . no
C100 C36 C103 111(2) . . . no
C100 C36 C105 83(2) . . . no
C100 C36 H36 98(2) . . . no
C101 C36 C102 110(5) 1_565 . . no
C101 C36 C103 134(4) 1_565 . . no
C101 C36 C105 23(3) 1_565 . . no
C101 C36 H36 45(3) 1_565 . . no
C102 C36 C103 43.6(19) . . . no
C102 C36 C105 88(3) . . . no
C102 C36 H36 100(3) . . . no
C103 C36 C105 119(2) . . . no
C103 C36 H36 143(3) . . . no
C105 C36 H36 41.5(14) . . . no
C36 C37 C38 113(2) . . . no
C36 C37 C102 30.3(15) . . . no
C36 C37 C103 89(4) . . . no
C36 C37 H102 72.6(17) . . . no
C36 C37 H103 149(2) . . . no
C36 C37 H37 121(2) . . . no
C38 C37 C102 124(3) . . . no
C38 C37 C103 27(4) . . . no
C38 C37 H102 153(2) . . . no
C38 C37 H103 36.9(16) . . . no
C38 C37 H37 126(3) . . . no
C102 C37 C103 97(4) . . . no
C102 C37 H102 48.3(16) . . . no
C102 C37 H103 155(3) . . . no
C102 C37 H37 102(3) . . . no
C103 C37 H102 135(4) . . . no
C103 C37 H103 63(4) . . . no
C103 C37 H37 145(5) . . . no
H102 C37 H103 136(2) . . . no
H102 C37 H37 54.0(12) . . . no
H103 C37 H37 89.6(19) . . . no
C37 C38 C39 110(2) . . . no
C37 C38 C102 24.4(14) . . . no
C37 C38 C103 36(5) . . . no
C37 C38 C104 119(3) . . . no
C37 C38 H38 119(3) . . . no
C37 C38 H103 65(3) . . . no
C39 C38 C102 96.7(19) . . . no
C39 C38 C103 89(6) . . . no
C39 C38 C104 25.3(15) . . . no
C39 C38 H38 130(3) . . . no
C39 C38 H103 147(3) . . . no
C102 C38 C103 12(5) . . . no
C102 C38 C104 97.6(18) . . . no
C102 C38 H38 130(2) . . . no
C102 C38 H103 88(2) . . . no
C103 C38 C104 87(6) . . . no
C103 C38 H38 134(7) . . . no
C103 C38 H103 99(6) . . . no
C104 C38 H38 118(3) . . . no
C104 C38 H103 171(4) . . . no
H38 C38 H103 62(2) . . . no
C34 C39 C35 27.5(14) . . . no
C34 C39 C38 130(3) . . . no
C34 C39 C99 11.3(18) . . . no
C34 C39 C103 110(3) . . . no
C34 C39 C104 83(5) . . . no
C34 C39 H39 118(3) . . . no
C35 C39 C38 107(2) . . . no
C35 C39 C99 29.6(12) . . . no
C35 C39 C103 85.7(19) . . . no
C35 C39 C104 88(5) . . . no
C35 C39 H39 144(3) . . . no
C38 C39 C99 123(2) . . . no
C38 C39 C103 21.1(16) . . . no
C38 C39 C104 76(4) . . . no
C38 C39 H39 109(3) . . . no
C99 C39 C103 104(2) . . . no
C99 C39 C104 71(4) . . . no
C99 C39 H39 121(3) . . . no
C103 C39 C104 74(4) . . . no
C103 C39 H39 131(3) . . . no
C104 C39 H39 100(5) . . . no
C13 C40 C41 119.0(7) . . . no
C13 C40 C45 123.0(7) . . . no
C41 C40 C45 118.1(7) . . . no
C40 C41 C42 121.5(8) . . . no
C40 C41 H8 118.9(10) . . . no
C42 C41 H8 119.5(10) . . . no
C41 C42 C43 118.8(8) . . . no
C41 C42 H19 111.2(12) . . . no
C43 C42 H19 129.0(12) . . . no
C42 C43 C44 121.1(8) . . . no
C42 C43 H27 112.8(11) . . . no
C44 C43 H27 124.1(11) . . . no
C43 C44 C45 119.7(8) . . . no
C43 C44 H21 118.5(10) . . . no
C45 C44 H21 121.1(11) . . . no
C40 C45 C44 120.8(8) . . . no
C40 C45 H2 122.3(7) . . . no
C44 C45 H2 116.9(8) . . . no
C15 C46 C47 171.5(7) . . . no
C46 C47 C48 177.9(7) . . . no
C47 C48 C49 121.8(6) . . . no
C47 C48 C53 119.3(6) . . . no
C49 C48 C53 118.9(6) . . . no
C48 C49 C50 120.7(6) . . . no
C48 C49 H15 115.8(7) . . . no
C50 C49 H15 123.4(8) . . . no
C49 C50 C51 119.7(7) . . . no
C49 C50 H13 116.5(7) . . . no
C51 C50 H13 123.7(7) . . . no
C50 C51 C52 120.1(7) . . . no
C50 C51 H17 120.9(9) . . . no
C52 C51 H17 119.0(8) . . . no
C51 C52 C53 121.6(7) . . . no
C51 C52 H20 112.5(9) . . . no
C53 C52 H20 125.5(9) . . . no
C48 C53 C52 119.0(7) . . . no
C48 C53 H16 109.0(7) . . . no
C52 C53 H16 131.4(8) . . . no
C16 C54 C55 174.8(9) . . . no
C54 C55 C56 170.6(9) . . . no
C54 C55 C93 169.5(9) . . . no
C56 C55 C93 17.73(10) . . . no
C55 C56 C57 122.5(3) . . . no
C55 C56 C61 111.3(3) . . . no
C55 C56 C93 71.5(3) . . . no
C55 C56 C94 132.8(3) . . . no
C55 C56 C98 97.1(3) . . . no
C57 C56 C61 126.003(3) . . . no
C57 C56 C93 165.9670 . . . no
C57 C56 C94 10.61 . . . no
C57 C56 C98 140.249(2) . . . no
C61 C56 C93 40.231(3) . . . no
C61 C56 C94 115.813(3) . . . no
C61 C56 C98 16.3370(10) . . . no
C93 C56 C94 155.4020 . . . no
C93 C56 C98 25.721(2) . . . no
C94 C56 C98 129.687(2) . . . no
C56 C57 C58 111.995(4) . . . no
C56 C57 C93 3.48 . . . no
C56 C57 C94 34.676(2) . . . no
C56 C57 C95 90.645(4) . . . no
C56 C57 H57 124.003(3) . . . no
C56 C57 H94 120.060(4) . . . no
C58 C57 C93 108.513(4) . . . no
C58 C57 C94 77.622(3) . . . no
C58 C57 C95 23.8580(10) . . . no
C58 C57 H57 124.002(2) . . . no
C58 C57 H94 122.948(3) . . . no
C93 C57 C94 31.223(2) . . . no
C93 C57 C95 87.236(4) . . . no
C93 C57 H57 127.485(3) . . . no
C93 C57 H94 123.200(4) . . . no
C94 C57 C95 58.075(3) . . . no
C94 C57 H57 157.964(2) . . . no
C94 C57 H94 145.907(2) . . . no
C95 C57 H57 143.864(2) . . . no
C95 C57 H94 146.762(2) . . . no
H57 C57 H94 20.9120(10) . . . no
C57 C58 C59 114.159(3) . . . no
C57 C58 C94 15.0220(10) . . . no
C57 C58 C95 94.890(3) . . . no
C57 C58 C96 121.831(2) . . . no
C57 C58 H58 122.920(3) . . . no
C57 C58 H95 118.473(4) . . . no
C59 C58 C94 100.201(2) . . . no
C59 C58 C95 21.5060(10) . . . no
C59 C58 C96 10.2550(10) . . . no
C59 C58 H58 122.920(3) . . . no
C59 C58 H95 77.793(3) . . . no
C94 C58 C95 82.230(3) . . . no
C94 C58 C96 107.257(2) . . . no
C94 C58 H58 136.521(2) . . . no
C94 C58 H95 122.960(4) . . . no
C95 C58 C96 31.6070(10) . . . no
C95 C58 H58 141.036(2) . . . no
C95 C58 H95 77.931(3) . . . no
C96 C58 H58 114.840(3) . . . no
C96 C58 H95 80.432(3) . . . no
H58 C58 H95 75.874(4) . . . no
C58 C59 C60 141.906(3) . . . no
C58 C59 C95 19.7230(10) . . . no
C58 C59 C96 136.030(3) . . . no
C58 C59 C97 135.983(3) . . . no
C58 C59 H59 109.047(2) . . . no
C58 C59 H96 114.511(3) . . . no
C58 C59 H95 37.650(3) . . . no
C60 C59 C95 129.697(3) . . . no
C60 C59 C96 64.013(4) . . . no
C60 C59 C97 6.31 . . . no
C60 C59 H59 109.047(2) . . . no
C60 C59 H96 96.247(4) . . . no
C60 C59 H95 160.9070 . . . no
C95 C59 C96 155.055(2) . . . no
C95 C59 C97 125.030(4) . . . no
C95 C59 H59 117.621(2) . . . no
C95 C59 H96 132.552(2) . . . no
C95 C59 H95 41.200(3) . . . no
C96 C59 C97 66.416(4) . . . no
C96 C59 H59 64.447(2) . . . no
C96 C59 H96 34.3300(10) . . . no
C96 C59 H95 132.209(3) . . . no
C97 C59 H59 114.900(3) . . . no
C97 C59 H96 99.668(4) . . . no
C97 C59 H95 160.7540 . . . no
H59 C59 H96 36.647(2) . . . no
H59 C59 H95 76.422(2) . . . no
H96 C59 H95 98.214(3) . . . no
C59 C60 C61 109.518(3) . . . no
C59 C60 C95 18.5780(10) . . . no
C59 C60 C96 20.35 . . . no
C59 C60 C97 162.5800 . . . no
C59 C60 C98 123.441(2) . . . no
C59 C60 H60 125.241(4) . . . no
C59 C60 H97 157.1520 . . . no
C61 C60 C95 90.955(2) . . . no
C61 C60 C96 128.017(3) . . . no
C61 C60 C97 59.121(3) . . . no
C61 C60 C98 15.3110(10) . . . no
C61 C60 H60 125.241(2) . . . no
C61 C60 H97 92.916(2) . . . no
C95 C60 C96 37.9680(10) . . . no
C95 C60 C97 146.700(2) . . . no
C95 C60 C98 104.916(2) . . . no
C95 C60 H60 143.796(3) . . . no
C95 C60 H97 173.54 . . . no
C96 C60 C97 158.7340 . . . no
C96 C60 C98 140.236(2) . . . no
C96 C60 H60 106.187(4) . . . no
C96 C60 H97 137.021(2) . . . no
C97 C60 C98 44.017(2) . . . no
C97 C60 H60 67.539(4) . . . no
C97 C60 H97 35.177(2) . . . no
C98 C60 H60 110.993(3) . . . no
C98 C60 H97 78.426(2) . . . no
H60 C60 H97 32.582(2) . . . no
C56 C61 C60 111.349(2) . . . no
C56 C61 C93 15.3190(10) . . . no
C56 C61 C97 134.484(2) . . . no
C56 C61 C98 120.302(4) . . . no
C56 C61 H61 124.326(3) . . . no
C60 C61 C93 126.549(2) . . . no
C60 C61 C97 25.2140(10) . . . no
C60 C61 C98 121.413(3) . . . no
C60 C61 H61 124.326(3) . . . no
C93 C61 C97 148.678(2) . . . no
C93 C61 C98 105.982(5) . . . no
C93 C61 H61 109.096(4) . . . no
C97 C61 C98 96.429(5) . . . no
C97 C61 H61 100.422(4) . . . no
C98 C61 H61 24.5610(10) . . . no
C19 C62 C63 120.1(7) . . . no
C19 C62 C67 120.8(6) . . . no
C63 C62 C67 119.1(7) . . . no
C62 C63 C64 120.2(8) . . . no
C62 C63 H6 119.0(8) . . . no
C64 C63 H6 119.3(9) . . . no
C63 C64 C65 117.8(8) . . . no
C63 C64 H11 107.0(10) . . . no
C65 C64 H11 133.2(10) . . . no
C64 C65 C66 122.7(8) . . . no
C64 C65 H23 117.1(14) . . . no
C66 C65 H23 120.2(14) . . . no
C65 C66 C67 116.5(9) . . . no
C65 C66 H32 106.0(9) . . . no
C67 C66 H32 135.9(10) . . . no
C62 C67 C66 123.6(7) . . . no
C62 C67 H22 124.7(8) . . . no
C66 C67 H22 111.7(9) . . . no
C22 C68 C69 176.0(8) . . . no
C68 C69 C70 176.8(9) . . . no
C69 C70 C71 123.0(8) . . . no
C69 C70 C75 119.0(8) . . . no
C71 C70 C75 118.0(7) . . . no
C70 C71 C72 123.2(8) . . . no
C70 C71 H71 118.6(9) . . . no
C72 C71 H71 118.2(9) . . . no
C71 C72 C73 118.9(9) . . . no
C71 C72 H72 121.6(9) . . . no
C73 C72 H72 119.4(10) . . . no
C72 C73 C74 120.6(8) . . . no
C72 C73 H73 123.3(13) . . . no
C74 C73 H73 116.1(11) . . . no
C73 C74 C75 115.8(8) . . . no
C73 C74 H74 120.3(9) . . . no
C75 C74 H74 123.9(11) . . . no
C70 C75 C74 123.3(9) . . . no
C70 C75 H75 119.5(8) . . . no
C74 C75 H75 117.2(9) . . . no
C25 C76 C77 121.1(6) . . . no
C25 C76 C81 120.1(7) . . . no
C77 C76 C81 118.7(7) . . . no
C76 C77 C78 121.4(7) . . . no
C76 C77 H10 122.5(8) . . . no
C78 C77 H10 115.8(8) . . . no
C77 C78 C79 119.8(8) . . . no
C77 C78 H18 120.4(9) . . . no
C79 C78 H18 119.8(9) . . . no
C78 C79 C80 120.4(7) . . . no
C78 C79 H29 125.1(9) . . . no
C80 C79 H29 114.0(9) . . . no
C79 C80 C81 117.9(7) . . . no
C79 C80 H4 120.1(8) . . . no
C81 C80 H4 120.3(8) . . . no
C76 C81 C80 121.7(7) . . . no
C76 C81 H31 118.4(8) . . . no
C80 C81 H31 119.4(8) . . . no
C21 C82 C83 169.4(19) . . . no
CL3 C83 C82 148.6(10) . . . no
CL3 C83 C84 31.04(18) . . . no
C82 C83 C84 178.2(9) . . . no
CL1 C84 CL3 110.7(4) . . . no
CL1 C84 C83 123.13(17) . . . no
CL1 C84 C85 112.94(17) . . . no
CL1 C84 C89 15.9(2) . . . no
CL3 C84 C83 116.5(3) . . . no
CL3 C84 C85 48.3(3) . . . no
CL3 C84 C89 103.1(3) . . . no
C83 C84 C85 121.683(3) . . . no
C83 C84 C89 119.2120 . . . no
C85 C84 C89 119.105(3) . . . no
CL2 C85 CL3 99.9(4) . . . no
CL2 C85 C84 110.6(2) . . . no
CL2 C85 C86 16.1(3) . . . no
CL2 C85 C106 44.9(7) . . . no
CL3 C85 C84 67.0(4) . . . no
CL3 C85 C86 92.8(4) . . . no
CL3 C85 C106 63.4(8) . . . no
C84 C85 C86 121.095(3) . . . no
C84 C85 C106 72.6(7) . . . no
C86 C85 C106 49.6(7) . . . no
CL2 C86 CL3 141.1(5) . . . no
CL2 C86 C85 138.2(5) . . . no
CL2 C86 C87 43.4(4) . . . no
CL2 C86 C106 79.5(9) . . . no
CL3 C86 C85 36.9(2) . . . no
CL3 C86 C87 100.1(3) . . . no
CL3 C86 C106 62.1(9) . . . no
C85 C86 C87 119.3420 . . . no
C85 C86 C106 83.3(9) . . . no
C87 C86 C106 38.6(9) . . . no
CL1 C87 CL2 117.4(6) . . . no
CL1 C87 CL3 70.5(3) . . . no
CL1 C87 C86 102.97(18) . . . no
CL1 C87 C88 20.71(18) . . . no
CL1 C87 C106 44.2(14) . . . no
CL2 C87 CL3 89.6(7) . . . no
CL2 C87 C86 43.0(7) . . . no
CL2 C87 C88 137.2(5) . . . no
CL2 C87 C106 117.9(15) . . . no
CL3 C87 C86 47.7(2) . . . no
CL3 C87 C88 80.4(2) . . . no
CL3 C87 C106 32.9(14) . . . no
C86 C87 C88 120.830(3) . . . no
C86 C87 C106 79.4(14) . . . no
C88 C87 C106 48.5(14) . . . no
CL1 C88 CL2 116.7(4) . . . no
CL1 C88 C87 132.2(4) . . . no
CL1 C88 C89 33.4(4) . . . no
CL1 C88 C106 109.6(12) . . . no
CL2 C88 C87 16.3(2) . . . no
CL2 C88 C89 108.0(3) . . . no
CL2 C88 C106 42.4(12) . . . no
C87 C88 C89 117.658(4) . . . no
C87 C88 C106 40.3(12) . . . no
C89 C88 C106 82.2(12) . . . no
CL1 C89 CL3 139.8(5) . . . no
CL1 C89 C84 132.8(5) . . . no
CL1 C89 C88 56.6(5) . . . no
CL1 C89 C106 92.8(9) . . . no
CL3 C89 C84 37.8(2) . . . no
CL3 C89 C88 94.0(2) . . . no
CL3 C89 C106 52.3(8) . . . no
C84 C89 C88 121.8230 . . . no
C84 C89 C106 82.4(8) . . . no
C88 C89 C106 41.9(8) . . . no
C92 C91 C97 158(3) . . . no
C92 C91 H97 140(3) . . . no
C97 C91 H97 37.2(11) . . . no
C55 C93 C56 90.8(4) . . . no
C55 C93 C57 101.3(4) . . . no
C55 C93 C61 143.9(4) . . . no
C55 C93 C94 108.1(4) . . . no
C55 C93 C98 122.9(4) . . . no
C56 C93 C57 10.55 . . . no
C56 C93 C61 124.450(4) . . . no
C56 C93 C94 17.4580(10) . . . no
C56 C93 C98 146.112(2) . . . no
C57 C93 C61 114.128(4) . . . no
C57 C93 C94 6.95 . . . no
C57 C93 C98 135.564(3) . . . no
C61 C93 C94 107.551(4) . . . no
C61 C93 C98 23.728(2) . . . no
C94 C93 C98 128.659(3) . . . no
C56 C94 C57 134.712(2) . . . no
C56 C94 C58 137.400(3) . . . no
C56 C94 C93 7.14 . . . no
C56 C94 C95 112.590(4) . . . no
C56 C94 H57 119.318(3) . . . no
C56 C94 H94 120.275(3) . . . no
C57 C94 C58 87.356(2) . . . no
C57 C94 C93 141.830(2) . . . no
C57 C94 C95 109.496(3) . . . no
C57 C94 H57 16.0200(10) . . . no
C57 C94 H94 21.800(2) . . . no
C58 C94 C93 130.309(3) . . . no
C58 C94 C95 26.535(2) . . . no
C58 C94 H57 103.112(2) . . . no
C58 C94 H94 101.853(2) . . . no
C93 C94 C95 105.816(4) . . . no
C93 C94 H57 126.455(3) . . . no
C93 C94 H94 127.092(3) . . . no
C95 C94 H57 125.459(2) . . . no
C95 C94 H94 127.092(2) . . . no
H57 C94 H94 13.2040(10) . . . no
C57 C95 C58 61.252(3) . . . no
C57 C95 C59 152.0950 . . . no
C57 C95 C60 120.577(3) . . . no
C57 C95 C94 12.4290(10) . . . no
C57 C95 C96 153.3530 . . . no
C57 C95 H59 168.3320 . . . no
C57 C95 H95 97.190(5) . . . no
C58 C95 C59 138.771(2) . . . no
C58 C95 C60 152.5730 . . . no
C58 C95 C94 71.235(2) . . . no
C58 C95 C96 130.162(3) . . . no
C58 C95 H59 117.400(2) . . . no
C58 C95 H95 60.739(3) . . . no
C59 C95 C60 31.724(2) . . . no
C59 C95 C94 139.6680 . . . no
C59 C95 C96 9.0730(10) . . . no
C59 C95 H59 36.5050(10) . . . no
C59 C95 H95 109.906(4) . . . no
C60 C95 C94 108.226(3) . . . no
C60 C95 C96 36.494(3) . . . no
C60 C95 H59 66.541(3) . . . no
C60 C95 H95 137.957(2) . . . no
C94 C95 C96 141.3800 . . . no
C94 C95 H59 170.2030 . . . no
C94 C95 H95 109.310(4) . . . no
C96 C95 H59 37.2030(10) . . . no
C96 C95 H95 109.310(4) . . . no
H59 C95 H95 73.402(5) . . . no
C58 C96 C59 33.715(3) . . . no
C58 C96 C60 119.948(3) . . . no
C58 C96 C95 18.2310(10) . . . no
C58 C96 C97 121.713(3) . . . no
C58 C96 H59 91.248(3) . . . no
C58 C96 H96 111.451(2) . . . no
C59 C96 C60 95.641(4) . . . no
C59 C96 C95 15.8710(10) . . . no
C59 C96 C97 100.825(4) . . . no
C59 C96 H59 90.529(3) . . . no
C59 C96 H96 131.869(2) . . . no
C60 C96 C95 105.538(4) . . . no
C60 C96 C97 8.21 . . . no
C60 C96 H59 129.157(2) . . . no
C60 C96 H96 128.494(3) . . . no
C95 C96 C97 109.115(4) . . . no
C95 C96 H59 93.497(4) . . . no
C95 C96 H96 125.443(2) . . . no
C97 C96 H59 134.700(2) . . . no
C97 C96 H96 125.442(3) . . . no
H59 C96 H96 48.770(3) . . . no
C59 C97 C60 11.11 . . . no
C59 C97 C61 88.898(4) . . . no
C59 C97 C91 135.0(12) . . . no
C59 C97 C96 12.76 . . . no
C59 C97 C98 110.867(3) . . . no
C59 C97 H60 80.172(4) . . . no
C59 C97 H97 130.233(3) . . . no
C60 C97 C61 95.665(5) . . . no
C60 C97 C91 135.5(12) . . . no
C60 C97 C96 13.0590(10) . . . no
C60 C97 C98 118.371(4) . . . no
C60 C97 H60 71.521(4) . . . no
C60 C97 H97 121.369(4) . . . no
C61 C97 C91 120.5(12) . . . no
C61 C97 C96 101.277(4) . . . no
C61 C97 C98 22.9120(10) . . . no
C61 C97 H60 162.0330 . . . no
C61 C97 H97 139.195(2) . . . no
C91 C97 C96 123.8(12) . . . no
C91 C97 C98 98.7(12) . . . no
C91 C97 H60 76.9(12) . . . no
C91 C97 H97 42.4(12) . . . no
C96 C97 C98 122.725(3) . . . no
C96 C97 H60 69.013(4) . . . no
C96 C97 H97 118.637(4) . . . no
C98 C97 H60 166.7150 . . . no
C98 C97 H97 118.637(2) . . . no
H60 C97 H97 50.0820(10) . . . no
C56 C98 C60 82.600(2) . . . no
C56 C98 C61 43.361(3) . . . no
C56 C98 C93 8.1670(10) . . . no
C56 C98 C97 99.903(2) . . . no
C56 C98 H61 125.3870 . . . no
C56 C98 H98 134.055(2) . . . no
C60 C98 C61 43.277(2) . . . no
C60 C98 C93 90.565(2) . . . no
C60 C98 C97 17.6120(10) . . . no
C60 C98 H61 123.8680 . . . no
C60 C98 H98 143.316(2) . . . no
C61 C98 C93 50.290(3) . . . no
C61 C98 C97 60.659(4) . . . no
C61 C98 H61 124.7060 . . . no
C61 C98 H98 163.6930 . . . no
C93 C98 C97 107.954(2) . . . no
C93 C98 H61 119.0260 . . . no
C93 C98 H98 126.023(3) . . . no
C97 C98 H61 114.591(2) . . . no
C97 C98 H98 126.023(3) . . . no
H61 C98 H98 39.9760(10) . . . no
C33 C99 C34 88(8) . . . no
C33 C99 C35 127(3) . . . no
C33 C99 C39 112(2) . . . no
C33 C99 C100 121.2(19) . . . no
C33 C99 C104 115(2) . . . no
C34 C99 C35 81(8) . . . no
C34 C99 C39 52(8) . . . no
C34 C99 C100 104(9) . . . no
C34 C99 C104 79(8) . . . no
C35 C99 C39 100(3) . . . no
C35 C99 C100 23.8(19) . . . no
C35 C99 C104 113(3) . . . no
C39 C99 C100 120(2) . . . no
C39 C99 C104 26.8(16) . . . no
C100 C99 C104 124(2) . . . no
C34 C100 C35 21(2) . . . no
C34 C100 C36 90.6(15) . . . no
C34 C100 C99 11.3(15) . . . no
C34 C100 C101 113.5(16) . . 1_565 no
C34 C100 C105 126.8(14) . . . no
C34 C100 H35 77.7(14) . . . no
C34 C100 H100 120.3(15) . . . no
C35 C100 C36 75(2) . . . no
C35 C100 C99 31(2) . . . no
C35 C100 C101 99(3) . . 1_565 no
C35 C100 C105 117(2) . . . no
C35 C100 H35 79(2) . . . no
C35 C100 H100 127(3) . . . no
C36 C100 C99 95.6(16) . . . no
C36 C100 C101 24.5(12) . . 1_565 no
C36 C100 C105 43.8(12) . . . no
C36 C100 H35 131.1(18) . . . no
C36 C100 H100 141.2(17) . . . no
C99 C100 C101 116.4(17) . . 1_565 no
C99 C100 C105 126.0(15) . . . no
C99 C100 H35 82.0(15) . . . no
C99 C100 H100 119.4(15) . . . no
C101 C100 C105 20.2(12) 1_565 . . no
C101 C100 H35 141.5(18) 1_565 . . no
C101 C100 H100 124.1(17) 1_565 . . no
C105 C100 H35 148.9(16) . . . no
C105 C100 H100 112.8(14) . . . no
H35 C100 H100 48.2(8) . . . no
C35 C101 C36 68(4) 1_545 . 1_545 no
C35 C101 C100 24.9(9) 1_545 . 1_545 no
C35 C101 C102 98.7(17) 1_545 . 1_545 no
C35 C101 C105 143(3) 1_545 . 1_545 no
C35 C101 H36 139(3) 1_545 . 1_545 no
C35 C101 H101 137.6(19) 1_545 . 1_545 no
C36 C101 C100 93(4) 1_545 . 1_545 no
C36 C101 C102 42(3) 1_545 . 1_545 no
C36 C101 C105 139(5) 1_545 . 1_545 no
C36 C101 H36 93(4) 1_545 . 1_545 no
C36 C101 H101 141(4) 1_545 . 1_545 no
C100 C101 C102 121.5(19) 1_545 . 1_545 no
C100 C101 C105 123(3) 1_545 . 1_545 no
C100 C101 H36 139(2) 1_545 . 1_545 no
C100 C101 H101 115.0(19) 1_545 . 1_545 no
C102 C101 C105 98(3) 1_545 . 1_545 no
C102 C101 H36 88.5(19) 1_545 . 1_545 no
C102 C101 H101 123.3(19) 1_545 . 1_545 no
C105 C101 H36 74(3) 1_545 . 1_545 no
C105 C101 H101 45(2) 1_545 . 1_545 no
H36 C101 H101 47.6(14) 1_545 . 1_545 no
C36 C102 C37 120(3) . . . no
C36 C102 C38 109(2) . . . no
C36 C102 C101 28(2) . . 1_565 no
C36 C102 C103 106(2) . . . no
C36 C102 C105 58(2) . . . no
C36 C102 H36 41.5(18) . . . no
C36 C102 H102 132(2) . . . no
C36 C102 H37 140(2) . . . no
C37 C102 C38 31.3(18) . . . no
C37 C102 C101 148(2) . . 1_565 no
C37 C102 C103 37(2) . . . no
C37 C102 C105 176(2) . . . no
C37 C102 H36 147(2) . . . no
C37 C102 H102 86(2) . . . no
C37 C102 H37 39.9(16) . . . no
C38 C102 C101 128.2(16) . . 1_565 no
C38 C102 C103 6(2) . . . no
C38 C102 C105 145.0(15) . . . no
C38 C102 H36 150.0(12) . . . no
C38 C102 H102 112.3(15) . . . no
C38 C102 H37 68.7(11) . . . no
C101 C102 C103 124(2) 1_565 . . no
C101 C102 C105 29.6(11) 1_565 . . no
C101 C102 H36 28.3(9) 1_565 . . no
C101 C102 H102 119.4(15) 1_565 . . no
C101 C102 H37 156.4(13) 1_565 . . no
C103 C102 C105 140(2) . . . no
C103 C102 H36 147.3(19) . . . no
C103 C102 H102 117(2) . . . no
C103 C102 H37 74.0(18) . . . no
C105 C102 H36 33.8(9) . . . no
C105 C102 H102 97.6(14) . . . no
C105 C102 H37 143.9(13) . . . no
H36 C102 H102 93.8(10) . . . no
H36 C102 H37 128.9(9) . . . no
H102 C102 H37 46.5(7) . . . no
C36 C103 C37 65(4) . . . no
C36 C103 C38 154(6) . . . no
C36 C103 C39 90(2) . . . no
C36 C103 C102 30.7(12) . . . no
C36 C103 C104 96(2) . . . no
C36 C103 H38 174(3) . . . no
C36 C103 H103 137(3) . . . no
C37 C103 C38 117(7) . . . no
C37 C103 C39 131(4) . . . no
C37 C103 C102 46(3) . . . no
C37 C103 C104 153(5) . . . no
C37 C103 H38 109(4) . . . no
C37 C103 H103 74(4) . . . no
C38 C103 C39 70(5) . . . no
C38 C103 C102 163(7) . . . no
C38 C103 C104 71(5) . . . no
C38 C103 H38 29(4) . . . no
C38 C103 H103 45(4) . . . no
C39 C103 C102 121(3) . . . no
C39 C103 C104 23.8(14) . . . no
C39 C103 H38 96(2) . . . no
C39 C103 H103 108(3) . . . no
C102 C103 C104 124(3) . . . no
C102 C103 H38 144(3) . . . no
C102 C103 H103 118(3) . . . no
C104 C103 H38 90(2) . . . no
C104 C103 H103 116(3) . . . no
H38 C103 H103 38.0(13) . . . no
C34 C104 C35 25.8(11) . . . no
C34 C104 C38 125(2) . . . no
C34 C104 C39 69(4) . . . no
C34 C104 C99 13.2(17) . . . no
C34 C104 C103 108(2) . . . no
C34 C104 H39 95(2) . . . no
C34 C104 H104 125(3) . . . no
C35 C104 C38 103.4(18) . . . no
C35 C104 C39 72(4) . . . no
C35 C104 C99 26.2(13) . . . no
C35 C104 C103 83.8(18) . . . no
C35 C104 H39 113.4(18) . . . no
C35 C104 H104 143(2) . . . no
C38 C104 C39 79(4) . . . no
C38 C104 C99 130(2) . . . no
C38 C104 C103 21.7(17) . . . no
C38 C104 H39 96(2) . . . no
C38 C104 H104 109(2) . . . no
C39 C104 C99 82(5) . . . no
C39 C104 C103 82(4) . . . no
C39 C104 H39 50(4) . . . no
C39 C104 H104 130(5) . . . no
C99 C104 C103 110(2) . . . no
C99 C104 H39 106(2) . . . no
C99 C104 H104 119(3) . . . no
C103 C104 H39 113(2) . . . no
C103 C104 H104 124(3) . . . no
H39 C104 H104 79.9(17) . . . no
C36 C105 C100 53.1(17) . . . no
C36 C105 C101 19(2) . . 1_565 no
C36 C105 C102 34.7(12) . . . no
C36 C105 H36 45.7(17) . . . no
C36 C105 H101 89(3) . . . no
C100 C105 C101 37(2) . . 1_565 no
C100 C105 C102 82.0(13) . . . no
C100 C105 H36 77.6(17) . . . no
C100 C105 H101 84(2) . . . no
C101 C105 C102 53(2) 1_565 . . no
C101 C105 H36 47(2) 1_565 . . no
C101 C105 H101 79(3) 1_565 . . no
C102 C105 H36 63.3(16) . . . no
C102 C105 H101 114(3) . . . no
H36 C105 H101 50.3(16) . . . no
CL1 C106 CL2 116.9(14) . . . no
CL1 C106 CL3 103.0(12) . . . no
CL1 C106 C85 96.8(10) . . . no
CL1 C106 C86 127.9(14) . . . no
CL1 C106 C87 114.6(18) . . . no
CL1 C106 C88 35.9(8) . . . no
CL1 C106 C89 24.2(4) . . . no
CL2 C106 CL3 103.3(14) . . . no
CL2 C106 C85 76.1(10) . . . no
CL2 C106 C86 34.2(6) . . . no
CL2 C106 C87 30.6(9) . . . no
CL2 C106 C88 110.1(17) . . . no
CL2 C106 C89 132.0(15) . . . no
CL3 C106 C85 34.7(5) . . . no
CL3 C106 C86 69.3(10) . . . no
CL3 C106 C87 130(2) . . . no
CL3 C106 C88 136.0(18) . . . no
CL3 C106 C89 80.5(10) . . . no
C85 C106 C86 47.1(6) . . . no
C85 C106 C87 106.6(17) . . . no
C85 C106 C88 131.3(16) . . . no
C85 C106 C89 83.4(10) . . . no
C86 C106 C87 62.0(13) . . . no
C86 C106 C88 140.4(19) . . . no
C86 C106 C89 126.4(14) . . . no
C87 C106 C88 91.2(18) . . . no
C87 C106 C89 138(2) . . . no
C88 C106 C89 56.0(10) . . . no
C35 H35 C100 47.5(14) . . . no
C35 H35 H100 122.6(13) . . . no
C100 H35 H100 75.4(12) . . . no
C36 H36 C101 42(2) . . 1_565 no
C36 H36 C102 38.6(17) . . . no
C36 H36 C105 93(2) . . . no
C36 H36 H101 127.9(16) . . . no
C101 H36 C102 63.2(18) 1_565 . . no
C101 H36 C105 59(2) 1_565 . . no
C101 H36 H101 86(2) 1_565 . . no
C102 H36 C105 82.9(16) . . . no
C102 H36 H101 130.7(5) . . . no
C105 H36 H101 47.8(16) . . . no
C37 H102 C102 45.4(12) . . . no
C39 H39 C104 30(2) . . . no
C57 H57 C94 6.02 . . . no
C57 H57 H94 31.820(2) . . . no
C94 H57 H94 30.615(2) . . . no
C61 H61 C98 30.73 . . . no
C61 H61 H98 142.422(2) . . . no
C98 H61 H98 112.087(2) . . . no
C35 H100 C100 23.1(12) . . . no
C35 H100 H35 33.5(8) . . . no
C100 H100 H35 56.4(10) . . . no
C38 H38 C103 17(2) . . . no
C38 H38 H103 44.1(16) . . . no
C103 H38 H103 42.4(13) . . . no
C59 H59 C95 25.874(2) . . . no
C59 H59 C96 25.024(2) . . . no
C59 H59 H96 94.3120(10) . . . no
C95 H59 C96 49.300(4) . . . no
C95 H59 H96 108.543(2) . . . no
C96 H59 H96 72.083(2) . . . no
C60 H60 C97 40.9400(10) . . . no
C60 H60 H97 107.317(4) . . . no
C97 H60 H97 66.550(4) . . . no
C59 H96 C96 13.8020(10) . . . no
C59 H96 H59 49.041(2) . . . no
C96 H96 H59 59.147(2) . . . no
C58 H95 C59 64.558(2) . . . no
C58 H95 C95 41.330(2) . . . no
C59 H95 C95 28.8940(10) . . . no
C98 H98 H61 27.937(2) . . . no
C57 H94 C94 12.2920(10) . . . no
C57 H94 H57 127.268(3) . . . no
C94 H94 H57 136.181(3) . . . no
C37 H103 C38 78(3) . . . no
C37 H103 C103 43(2) . . . no
C37 H103 H38 137.7(12) . . . no
C38 H103 C103 36(3) . . . no
C38 H103 H38 73(2) . . . no
C103 H103 H38 100(2) . . . no
C37 H37 C102 37.9(16) . . . no
C101 H101 C105 56(2) 1_565 . . no
C101 H101 H36 46.4(12) 1_565 . . no
C105 H101 H36 82(2) . . . no
C60 H97 C91 112.9(18) . . . no
C60 H97 C97 23.455(2) . . . no
C60 H97 H60 40.101(2) . . . no
C91 H97 C97 100.4(18) . . . no
C91 H97 H60 120.1(18) . . . no
C97 H97 H60 63.368(4) . . . no

loop_
_geom_bond_atom_site_label_1
_geom_bond_atom_site_label_2
_geom_bond_distance
_geom_bond_site_symmetry_1
_geom_bond_site_symmetry_2
_geom_bond_publ_flag
NI1 N2 1.918(5) . . no
NI1 N12 1.943(5) . . no
NI1 N18 1.935(5) . . no
NI1 N24 1.934(5) . . no
CL1 C84 1.997(8) . . no
CL1 C87 2.374(6) . . no
CL1 C88 1.133(7) . . no
CL1 C89 0.748(8) . . no
CL1 C106 1.82(2) . . no
CL2 C85 2.197(10) . . no
CL2 C86 0.913(11) . . no
CL2 C87 0.920(7) . . no
CL2 C88 2.224(6) . . no
CL2 C106 1.60(2) . . no
CL3 C83 2.385(8) . . no
CL3 C84 1.374(8) . . no
CL3 C85 1.114(8) . . no
CL3 C86 1.855(8) . . no
CL3 C87 2.468(7) . . no
CL3 C89 2.183(8) . . no
CL3 C106 1.75(2) . . no
N2 C3 1.388(8) . . no
N2 C6 1.387(7) . . no
N12 C8 1.380(7) . . no
N12 C11 1.374(8) . . no
N18 C14 1.377(8) . . no
N18 C17 1.367(7) . . no
N24 C20 1.389(8) . . no
N24 C23 1.398(8) . . no
C3 C4 1.447(9) . . no
C3 C25 1.379(8) . . no
C4 C5 1.329(9) . . no
C4 H26 0.941(7) . . no
C5 C6 1.440(9) . . no
C5 H3 0.972(7) . . no
C6 C7 1.375(9) . . no
C7 C8 1.383(9) . . no
C7 C26 1.510(8) . . no
C8 C9 1.441(9) . . no
C9 C10 1.349(9) . . no
C9 C32 1.460(10) . . no
C10 C11 1.427(8) . . no
C10 H1 1.016(7) . . no
C11 C13 1.395(8) . . no
C13 C14 1.405(8) . . no
C13 C40 1.489(9) . . no
C14 C15 1.432(8) . . no
C15 C16 1.367(8) . . no
C15 C46 1.451(10) . . no
C16 C17 1.436(9) . . no
C16 C54 1.420(10) . . no
C17 C19 1.398(8) . . no
C19 C20 1.360(9) . . no
C19 C62 1.510(8) . . no
C20 C21 1.444(9) . . no
C21 C22 1.374(9) . . no
C21 C82 1.43(2) . . no
C22 C23 1.443(8) . . no
C22 C68 1.426(10) . . no
C23 C25 1.384(8) . . no
C25 C76 1.505(9) . . no
C26 C27 1.393(9) . . no
C26 C31 1.365(10) . . no
C27 C28 1.368(9) . . no
C27 H12 0.914(7) . . no
C28 C29 1.395(11) . . no
C28 H25 1.188(8) . . no
C29 C30 1.362(11) . . no
C29 H28 1.081(8) . . no
C30 C31 1.396(10) . . no
C30 H30 1.094(8) . . no
C31 H14 1.096(7) . . no
C32 C33 1.207(10) . . no
C33 C34 1.51(2) . . no
C33 C99 1.49(3) . . no
C34 C35 0.93(3) . . no
C34 C39 1.27(3) . . no
C34 C99 0.31(4) . . no
C34 C100 1.56(3) . . no
C34 C104 1.35(4) . . no
C35 C36 1.56(3) . . no
C35 C39 1.84(4) . . no
C35 C99 0.93(3) . . no
C35 C100 0.72(2) . . no
C35 C101 1.68(3) . 1_565 no
C35 C104 1.93(3) . . no
C35 H35 0.95(2) . . no
C35 H100 1.45(2) . . no
C36 C37 1.58(4) . . no
C36 C100 1.58(3) . . no
C36 C101 0.66(3) . 1_565 no
C36 C102 0.92(3) . . no
C36 C103 1.74(4) . . no
C36 C105 1.37(3) . . no
C36 H36 0.98(3) . . no
C37 C38 1.14(4) . . no
C37 C102 0.90(2) . . no
C37 C103 0.75(4) . . no
C37 H102 1.26(2) . . no
C37 H103 1.06(3) . . no
C37 H37 0.94(2) . . no
C38 C39 1.51(4) . . no
C38 C102 1.81(3) . . no
C38 C103 0.58(4) . . no
C38 C104 1.48(4) . . no
C38 H38 0.96(3) . . no
C38 H103 0.70(3) . . no
C39 C99 1.44(4) . . no
C39 C103 1.61(4) . . no
C39 C104 0.65(4) . . no
C39 H39 1.00(3) . . no
C40 C41 1.378(10) . . no
C40 C45 1.381(9) . . no
C41 C42 1.404(11) . . no
C41 H8 0.725(8) . . no
C42 C43 1.356(12) . . no
C42 H19 0.741(9) . . no
C43 C44 1.371(12) . . no
C43 H27 1.033(8) . . no
C44 C45 1.392(10) . . no
C44 H21 0.873(9) . . no
C45 H2 1.076(8) . . no
C46 C47 1.186(9) . . no
C47 C48 1.452(10) . . no
C48 C49 1.369(9) . . no
C48 C53 1.421(9) . . no
C49 C50 1.385(9) . . no
C49 H15 0.865(6) . . no
C50 C51 1.379(9) . . no
C50 H13 0.960(7) . . no
C51 C52 1.355(10) . . no
C51 H17 0.803(7) . . no
C52 C53 1.367(10) . . no
C52 H20 0.815(7) . . no
C53 H16 0.940(7) . . no
C54 C55 1.190(9) . . no
C55 C56 1.517(8) . . no
C55 C93 1.438(8) . . no
C56 C57 1.39235(5) . . no
C56 C61 1.44144(8) . . no
C56 C93 0.46180(2) . . no
C56 C94 1.11468(4) . . no
C56 C98 1.81260(11) . . no
C57 C58 1.39065(6) . . no
C57 C93 1.84378(7) . . no
C57 C94 0.36083(2) . . no
C57 C95 1.58038(7) . . no
C57 H57 0.95000(6) . . no
C57 H94 0.62941(3) . . no
C58 C59 1.25292(6) . . no
C58 C94 1.35977(6) . . no
C58 C95 0.64157(3) . . no
C58 C96 1.56718(9) . . no
C58 H58 0.95001(4) . . no
C58 H95 0.84752(4) . . no
C59 C60 1.15021(5) . . no
C59 C95 0.69691(4) . . no
C59 C96 0.40186(2) . . no
C59 C97 1.78729(8) . . no
C59 H59 0.95001(5) . . no
C59 H96 1.25443(5) . . no
C59 H95 1.35611(8) . . no
C60 C61 1.53319(7) . . no
C60 C95 1.68305(10) . . no
C60 C96 1.03895(4) . . no
C60 C97 0.65635(3) . . no
C60 C98 1.90872(10) . . no
C60 H60 0.95000(5) . . no
C60 H97 1.40799(8) . . no
C61 C93 1.12899(6) . . no
C61 C97 1.32232(6) . . no
C61 C98 0.59055(2) . . no
C61 H61 0.94999(3) . . no
C62 C63 1.378(10) . . no
C62 C67 1.346(9) . . no
C63 C64 1.421(11) . . no
C63 H6 0.903(9) . . no
C64 C65 1.366(13) . . no
C64 H11 1.018(10) . . no
C65 C66 1.388(13) . . no
C65 H23 0.814(8) . . no
C66 C67 1.383(10) . . no
C66 H32 0.882(9) . . no
C67 H22 0.827(8) . . no
C68 C69 1.237(10) . . no
C69 C70 1.407(10) . . no
C70 C71 1.339(11) . . no
C70 C75 1.405(10) . . no
C71 C72 1.424(11) . . no
C71 H71 0.971(8) . . no
C72 C73 1.303(11) . . no
C72 H72 0.939(9) . . no
C73 C74 1.527(14) . . no
C73 H73 0.948(8) . . no
C74 C75 1.345(11) . . no
C74 H74 0.943(9) . . no
C75 H75 0.958(9) . . no
C76 C77 1.364(10) . . no
C76 C81 1.360(9) . . no
C77 C78 1.390(10) . . no
C77 H10 0.975(8) . . no
C78 C79 1.358(11) . . no
C78 H18 0.910(8) . . no
C79 C80 1.395(11) . . no
C79 H29 1.002(7) . . no
C80 C81 1.406(10) . . no
C80 H4 1.104(8) . . no
C81 H31 0.896(8) . . no
C82 C83 1.33(2) . . no
C83 C84 1.43166(7) . . no
C84 C85 1.34990(6) . . no
C84 C89 1.41280(7) . . no
C85 C86 1.42988(7) . . no
C85 C106 1.94(2) . . no
C86 C87 1.33589(7) . . no
C86 C106 1.49(2) . . no
C87 C88 1.45966(6) . . no
C87 C106 0.94(2) . . no
C88 C89 1.35718(6) . . no
C88 C106 1.09(2) . . no
C89 C106 1.62(2) . . no
C91 C92 1.40(4) . . no
C91 C97 1.55(3) . . no
C91 H97 1.06(3) . . no
C93 C94 1.54656(6) . . no
C93 C98 1.41086(9) . . no
C94 C95 1.42292(7) . . no
C94 H57 1.29158(8) . . no
C94 H94 0.95000(5) . . no
C95 C96 1.07473(6) . . no
C95 H59 1.41495(7) . . no
C95 H95 0.95001(4) . . no
C96 C97 1.66769(6) . . no
C96 H59 0.85712(4) . . no
C96 H96 0.95000(4) . . no
C97 C98 1.50737(7) . . no
C97 H60 0.92566(5) . . no
C97 H97 0.95000(5) . . no
C98 H61 0.48033(2) . . no
C98 H98 0.95002(4) . . no
C99 C100 1.46(3) . . no
C99 C104 1.38(3) . . no
C100 C101 1.41(2) . 1_565 no
C100 C105 1.96(3) . . no
C100 H35 0.780(14) . . no
C100 H100 0.906(15) . . no
C101 C102 1.30(3) . 1_545 no
C101 C105 0.81(3) . 1_545 no
C101 H36 0.691(19) . 1_545 no
C101 H101 0.95(2) . 1_545 no
C102 C103 1.25(4) . . no
C102 C105 1.62(3) . . no
C102 H36 1.458(15) . . no
C102 H102 0.945(13) . . no
C102 H37 1.436(15) . . no
C103 C104 1.56(4) . . no
C103 H38 1.43(3) . . no
C103 H103 0.97(3) . . no
C104 H39 1.28(3) . . no
C104 H104 1.02(3) . . no
C105 H36 0.91(3) . . no
C105 H101 0.68(2) . . no
H35 H100 0.69842(3) . . no
H36 H101 0.70479(4) . . no
H57 H94 0.42609(2) . . no
H61 H98 0.65870(3) . . no
H38 H103 0.88992(4) . . no
H59 H96 0.75087(3) . . no
H60 H97 0.79421(3) . . no
